data_2241687
loop_
_publ_author_name
'Suchetan, P. A.'
'Suresha, E.'
'Naveen, S.'
'Lokanath, N. K.'

_publ_section_title
;
 Crystal structures of
 3-fluoro-<i>N</i>-[2-(trifluoromethyl)phenyl]benzamide,
 3-bromo-<i>N</i>-[2-(trifluoromethyl)phenyl]benzamide and
 3-iodo-<i>N</i>-[2-(trifluoromethyl)phenyl]benzamide
;
_journal_coeditor_code SU5298
_journal_issue 6
_journal_name_full 'Acta Crystallographica Section E'
_journal_page_first 819
_journal_page_last 823
_journal_paper_doi 10.1107/S2056989016007866
_journal_volume 72
_journal_year 2016
_chemical_formula_iupac 'C14 H9 Br F3 N O'
_chemical_formula_moiety 'C14 H9 Br F3 N O'
_chemical_formula_sum 'C14 H9 Br F3 N O'
_chemical_formula_weight 344.13
_chemical_melting_point 369
_chemical_name_systematic
;
3-Bromo-<i>N</i>-[2-(trifluoromethyl)phenyl]benzamide
;
_space_group_IT_number 14
_space_group_name_Hall '-P 2yn'
_symmetry_cell_setting monoclinic
_symmetry_space_group_name_Hall '-P 2yn'
_symmetry_space_group_name_H-M 'P 1 21/n 1'
_atom_sites_solution_hydrogens geom
_atom_sites_solution_primary direct
_atom_sites_solution_secondary difmap
_audit_creation_method SHELXL97
_cell_angle_alpha 90.00
_cell_angle_beta 104.770(2)
_cell_angle_gamma 90.00
_cell_formula_units_Z 4
_cell_length_a 12.9456(6)
_cell_length_b 4.7377(2)
_cell_length_c 21.9025(10)
_cell_measurement_reflns_used 132
_cell_measurement_temperature 173(2)
_cell_measurement_theta_max 64.4
_cell_measurement_theta_min 6.4
_cell_volume 1298.94(10)
_computing_cell_refinement
;
APEX2 and SAINT-Plus (Bruker, 2009)
;
_computing_data_collection
;
APEX2 (Bruker, 2009)
;
_computing_data_reduction
;
SAINT-Plus and XPREP (Bruker, 2009)
;
_computing_molecular_graphics
;
Mercury (Macrae <i>et al.</i>,  2008)
;
_computing_publication_material
;
SHELXL97 (Sheldrick, 2008)
;
_computing_structure_refinement
;
SHELXL97 (Sheldrick, 2008)
;
_computing_structure_solution
;
SHELXS97 (Sheldrick, 2008)
;
_diffrn_ambient_temperature 173(2)
_diffrn_measured_fraction_theta_full 0.967
_diffrn_measured_fraction_theta_max 0.967
_diffrn_measurement_device_type 'Bruker APEXII CCD'
_diffrn_measurement_method 'phi and \f scans'
_diffrn_radiation_monochromator graphite
_diffrn_radiation_source 'fine-focus sealed tube'
_diffrn_radiation_type CuK\a
_diffrn_radiation_wavelength 1.54178
_diffrn_reflns_av_R_equivalents 0.0387
_diffrn_reflns_av_sigmaI/netI 0.0342
_diffrn_reflns_limit_h_max 15
_diffrn_reflns_limit_h_min -14
_diffrn_reflns_limit_k_max 4
_diffrn_reflns_limit_k_min -5
_diffrn_reflns_limit_l_max 25
_diffrn_reflns_limit_l_min -24
_diffrn_reflns_number 8466
_diffrn_reflns_theta_full 64.41
_diffrn_reflns_theta_max 64.41
_diffrn_reflns_theta_min 6.36
_diffrn_standards_decay_% 1
_diffrn_standards_interval_count 1
_diffrn_standards_interval_time 1
_diffrn_standards_number 1
_exptl_absorpt_coefficient_mu 4.630
_exptl_absorpt_correction_T_max 0.396
_exptl_absorpt_correction_T_min 0.315
_exptl_absorpt_correction_type multi-scan
_exptl_absorpt_process_details
;
(SADABS; Bruker, 2009)
;
_exptl_crystal_colour Colourless
_exptl_crystal_density_diffrn 1.760
_exptl_crystal_density_method 'not measured'
_exptl_crystal_description Prism
_exptl_crystal_F_000 680
_exptl_crystal_size_max 0.28
_exptl_crystal_size_mid 0.24
_exptl_crystal_size_min 0.20
_refine_diff_density_max 0.620
_refine_diff_density_min -0.341
_refine_ls_extinction_method none
_refine_ls_goodness_of_fit_ref 1.054
_refine_ls_hydrogen_treatment mixed
_refine_ls_matrix_type full
_refine_ls_number_parameters 185
_refine_ls_number_reflns 2114
_refine_ls_number_restraints 1
_refine_ls_restrained_S_all 1.054
_refine_ls_R_factor_all 0.0359
_refine_ls_R_factor_gt 0.0341
_refine_ls_shift/su_max 0.001
_refine_ls_shift/su_mean 0.000
_refine_ls_structure_factor_coef Fsqd
_refine_ls_weighting_details 'calc w=1/[\s^2^(Fo^2^)+(0.0627P)^2^+0.3564P] where P=(Fo^2^+2Fc^2^)/3'
_refine_ls_weighting_scheme calc
_refine_ls_wR_factor_gt 0.0886
_refine_ls_wR_factor_ref 0.0897
_reflns_number_gt 1986
_reflns_number_total 2114
_reflns_threshold_expression >2\s(I)
_cod_data_source_file su5298sup1.cif
_cod_data_source_block II
_cod_original_sg_symbol_H-M 'P 21/n'
_cod_database_code 2241687

loop_
_symmetry_equiv_pos_as_xyz
'x, y, z'
'-x+1/2, y+1/2, -z+1/2'
'-x, -y, -z'
'x-1/2, -y-1/2, z-1/2'

loop_
_atom_site_type_symbol
_atom_site_label
_atom_site_fract_x
_atom_site_fract_y
_atom_site_fract_z
_atom_site_U_iso_or_equiv
_atom_site_adp_type
_atom_site_calc_flag
_atom_site_refinement_flags
_atom_site_occupancy
_atom_site_symmetry_multiplicity
H H1 1.167(2) 0.262(5) 0.0800(14) 0.022(7) Uiso d D 1 1
Br Br1 0.85044(2) 0.78177(6) 0.240898(12) 0.02952(16) Uani d . 1 1
F F3 1.32385(11) 0.0139(3) 0.09354(7) 0.0309(4) Uani d . 1 1
F F1 1.46295(12) 0.0991(4) 0.06107(8) 0.0414(4) Uani d . 1 1
O O1 1.10042(14) 0.8797(4) 0.07865(8) 0.0262(4) Uani d . 1 1
C C12 1.1116(2) 0.2628(5) 0.25054(12) 0.0254(6) Uani d . 1 1
H H12 1.1500 0.1231 0.2784 0.031 Uiso calc R 1 1
F F2 1.41294(13) 0.3932(3) 0.12181(7) 0.0379(4) Uani d . 1 1
C C14 1.3768(2) 0.2193(5) 0.07210(13) 0.0249(6) Uani d . 1 1
C C13 1.1429(2) 0.3313(5) 0.19641(12) 0.0240(5) Uani d . 1 1
H H13 1.2016 0.2364 0.1869 0.029 Uiso calc R 1 1
C C3 1.3518(2) 0.4176(6) -0.03571(12) 0.0285(6) Uani d . 1 1
H H3 1.4176 0.3321 -0.0371 0.034 Uiso calc R 1 1
N N1 1.16903(15) 0.4434(4) 0.07018(9) 0.0210(4) Uani d D 1 1
C C9 1.0021(2) 0.6762(5) 0.17009(12) 0.0232(5) Uani d . 1 1
H H9 0.9649 0.8205 0.1431 0.028 Uiso calc R 1 1
C C8 1.08811(17) 0.5397(5) 0.15593(11) 0.0199(5) Uani d . 1 1
C C1 1.21188(18) 0.4948(5) 0.01743(11) 0.0207(5) Uani d . 1 1
C C11 1.0248(2) 0.3955(5) 0.26468(11) 0.0267(5) Uani d . 1 1
H H11 1.0030 0.3468 0.3016 0.032 Uiso calc R 1 1
C C6 1.1575(2) 0.6606(5) -0.03303(12) 0.0254(5) Uani d . 1 1
H H6 1.0908 0.7434 -0.0328 0.030 Uiso calc R 1 1
C C10 0.97086(18) 0.6007(5) 0.22362(11) 0.0232(5) Uani d . 1 1
C C5 1.2015(2) 0.7035(6) -0.08358(13) 0.0297(6) Uani d . 1 1
H H5 1.1646 0.8180 -0.1178 0.036 Uiso calc R 1 1
C C2 1.31040(18) 0.3751(5) 0.01629(11) 0.0217(5) Uani d . 1 1
C C4 1.2976(2) 0.5838(6) -0.08530(12) 0.0317(6) Uani d . 1 1
H H4 1.3264 0.6155 -0.1205 0.038 Uiso calc R 1 1
C C7 1.11912(18) 0.6373(5) 0.09788(11) 0.0201(5) Uani d . 1 1

loop_
_atom_site_aniso_label
_atom_site_aniso_U_11
_atom_site_aniso_U_22
_atom_site_aniso_U_33
_atom_site_aniso_U_12
_atom_site_aniso_U_13
_atom_site_aniso_U_23
Br1 0.0248(2) 0.0363(2) 0.0329(2) 0.00046(9) 0.01727(14) -0.00145(10)
F3 0.0284(7) 0.0269(8) 0.0370(8) 0.0009(6) 0.0073(6) 0.0084(6)
F1 0.0305(8) 0.0536(11) 0.0446(9) 0.0194(8) 0.0177(7) 0.0089(8)
O1 0.0314(9) 0.0173(9) 0.0350(10) 0.0019(7) 0.0179(7) 0.0024(7)
C12 0.0288(15) 0.0243(13) 0.0234(14) 0.0018(10) 0.0071(11) 0.0019(9)
F2 0.0466(9) 0.0294(8) 0.0297(8) -0.0022(7) -0.0048(7) -0.0037(6)
C14 0.0235(13) 0.0246(13) 0.0281(14) 0.0012(10) 0.0093(11) -0.0042(9)
C13 0.0218(12) 0.0228(12) 0.0286(13) -0.0004(10) 0.0085(10) -0.0024(10)
C3 0.0260(12) 0.0333(15) 0.0295(13) -0.0006(11) 0.0134(10) -0.0044(11)
N1 0.0236(10) 0.0167(10) 0.0262(10) 0.0021(8) 0.0130(8) 0.0024(8)
C9 0.0239(12) 0.0191(11) 0.0283(13) -0.0015(9) 0.0100(10) -0.0013(9)
C8 0.0180(11) 0.0183(11) 0.0250(12) -0.0041(9) 0.0085(9) -0.0012(9)
C1 0.0223(11) 0.0181(11) 0.0234(11) -0.0035(9) 0.0093(9) -0.0035(9)
C11 0.0305(13) 0.0291(14) 0.0207(12) -0.0075(11) 0.0066(10) -0.0018(10)
C6 0.0247(12) 0.0238(12) 0.0278(13) 0.0004(10) 0.0069(10) -0.0005(10)
C10 0.0204(11) 0.0241(13) 0.0281(12) -0.0037(10) 0.0117(10) -0.0042(10)
C5 0.0359(16) 0.0322(14) 0.0207(14) -0.0005(11) 0.0066(11) 0.0026(10)
C2 0.0211(11) 0.0214(12) 0.0235(12) -0.0008(10) 0.0076(9) -0.0037(9)
C4 0.0349(14) 0.0394(15) 0.0249(13) -0.0041(12) 0.0151(11) -0.0005(11)
C7 0.0176(11) 0.0176(12) 0.0264(12) -0.0039(9) 0.0077(9) -0.0016(9)

loop_
_atom_type_symbol
_atom_type_description
_atom_type_scat_dispersion_real
_atom_type_scat_dispersion_imag
_atom_type_scat_source
C C 0.0181 0.0091 'International Tables Vol C Tables 4.2.6.8 and 6.1.1.4'
H H 0.0000 0.0000 'International Tables Vol C Tables 4.2.6.8 and 6.1.1.4'
N N 0.0311 0.0180 'International Tables Vol C Tables 4.2.6.8 and 6.1.1.4'
O O 0.0492 0.0322 'International Tables Vol C Tables 4.2.6.8 and 6.1.1.4'
F F 0.0727 0.0534 'International Tables Vol C Tables 4.2.6.8 and 6.1.1.4'
Br Br -0.6763 1.2805 'International Tables Vol C Tables 4.2.6.8 and 6.1.1.4'

loop_
_geom_angle_atom_site_label_1
_geom_angle_atom_site_label_2
_geom_angle_atom_site_label_3
_geom_angle
C13 C12 C11 121.0(2)
C13 C12 H12 119.5
C11 C12 H12 119.5
F1 C14 F3 106.3(2)
F1 C14 F2 105.9(2)
F3 C14 F2 105.3(2)
F1 C14 C2 113.4(2)
F3 C14 C2 113.9(2)
F2 C14 C2 111.5(2)
C12 C13 C8 119.8(2)
C12 C13 H13 120.1
C8 C13 H13 120.1
C4 C3 C2 120.1(2)
C4 C3 H3 119.9
C2 C3 H3 119.9
C7 N1 C1 125.2(2)
C7 N1 H1 120(2)
C1 N1 H1 114(2)
C10 C9 C8 119.6(2)
C10 C9 H9 120.2
C8 C9 H9 120.2
C9 C8 C13 119.6(2)
C9 C8 C7 116.6(2)
C13 C8 C7 123.7(2)
C6 C1 C2 119.5(2)
C6 C1 N1 121.2(2)
C2 C1 N1 119.3(2)
C10 C11 C12 118.4(2)
C10 C11 H11 120.8
C12 C11 H11 120.8
C5 C6 C1 119.4(2)
C5 C6 H6 120.3
C1 C6 H6 120.3
C9 C10 C11 121.6(2)
C9 C10 Br1 118.99(19)
C11 C10 Br1 119.40(18)
C4 C5 C6 121.4(2)
C4 C5 H5 119.3
C6 C5 H5 119.3
C3 C2 C1 119.9(2)
C3 C2 C14 118.6(2)
C1 C2 C14 121.4(2)
C5 C4 C3 119.7(2)
C5 C4 H4 120.1
C3 C4 H4 120.1
O1 C7 N1 123.9(2)
O1 C7 C8 120.5(2)
N1 C7 C8 115.6(2)

loop_
_geom_bond_atom_site_label_1
_geom_bond_atom_site_label_2
_geom_bond_distance
Br1 C10 1.900(2)
F3 C14 1.342(3)
F1 C14 1.328(3)
O1 C7 1.226(3)
C12 C13 1.386(4)
C12 C11 1.389(4)
C12 H12 0.9500
F2 C14 1.350(3)
C14 C2 1.497(4)
C13 C8 1.394(3)
C13 H13 0.9500
C3 C4 1.380(4)
C3 C2 1.392(3)
C3 H3 0.9500
N1 C7 1.353(3)
N1 C1 1.424(3)
N1 H1 0.89(3)
C9 C10 1.381(3)
C9 C8 1.390(3)
C9 H9 0.9500
C8 C7 1.500(3)
C1 C6 1.392(3)
C1 C2 1.402(3)
C11 C10 1.386(4)
C11 H11 0.9500
C6 C5 1.383(4)
C6 H6 0.9500
C5 C4 1.376(4)
C5 H5 0.9500
C4 H4 0.9500

loop_
_geom_hbond_atom_site_label_D
_geom_hbond_atom_site_label_H
_geom_hbond_atom_site_label_A
_geom_hbond_site_symmetry_A
_geom_hbond_distance_DH
_geom_hbond_distance_HA
_geom_hbond_distance_DA
_geom_hbond_angle_DHA
N1 H1 O1 1_545 0.89(2) 2.00(2) 2.835(2) 156(3)

loop_
_geom_torsion_atom_site_label_1
_geom_torsion_atom_site_label_2
_geom_torsion_atom_site_label_3
_geom_torsion_atom_site_label_4
_geom_torsion
C11 C12 C13 C8 1.2(4)
C10 C9 C8 C13 -1.0(3)
C10 C9 C8 C7 -178.6(2)
C12 C13 C8 C9 -0.3(4)
C12 C13 C8 C7 177.1(2)
C7 N1 C1 C6 -40.8(3)
C7 N1 C1 C2 139.5(2)
C13 C12 C11 C10 -0.7(4)
C2 C1 C6 C5 0.2(4)
N1 C1 C6 C5 -179.5(2)
C8 C9 C10 C11 1.5(4)
C8 C9 C10 Br1 -178.14(17)
C12 C11 C10 C9 -0.6(4)
C12 C11 C10 Br1 178.98(18)
C1 C6 C5 C4 0.5(4)
C4 C3 C2 C1 1.8(4)
C4 C3 C2 C14 -173.6(2)
C6 C1 C2 C3 -1.4(3)
N1 C1 C2 C3 178.3(2)
C6 C1 C2 C14 173.9(2)
N1 C1 C2 C14 -6.4(3)
F1 C14 C2 C3 -10.1(3)
F3 C14 C2 C3 -131.8(2)
F2 C14 C2 C3 109.3(3)
F1 C14 C2 C1 174.5(2)
F3 C14 C2 C1 52.8(3)
F2 C14 C2 C1 -66.1(3)
C6 C5 C4 C3 -0.1(4)
C2 C3 C4 C5 -1.1(4)
C1 N1 C7 O1 3.6(4)
C1 N1 C7 C8 -175.5(2)
C9 C8 C7 O1 27.0(3)
C13 C8 C7 O1 -150.5(2)
C9 C8 C7 N1 -153.9(2)
C13 C8 C7 N1 28.5(3)

_cod_database_fobs_code 2241687
